data_2205613
loop_
_publ_author_name
'Essehli, Rachid'
'Lachkar, Mohammed'
'Svoboda, Ingrid'
'Fuess, Hartmut'
'El Bali, Brahim'

_publ_section_title
;
 (NH~4~)~2~[Co(H~2~P~2~O~7~)~2~(H~2~O)~2~]
;
_journal_issue 4
_journal_name_full 'Acta Crystallographica Section E'
_journal_page_first i61
_journal_page_last i63
_journal_paper_doi 10.1107/S1600536805008639
_journal_volume 61
_journal_year 2005
_chemical_formula_iupac '(N H4)2 [Co (H2 P2 O7)2 (H2 O)2]'
_chemical_formula_moiety '2H4 N1 +, Co H8 O16 P4 2-'
_chemical_formula_structural '(N H4)2 Co (H2 P2 O7)2 (H2 O)2'
_chemical_formula_sum 'Co H16 N2 O16 P4'
_chemical_formula_weight 482.96
_chemical_name_systematic
;
Diammonium cobalt(II) dihydrogendiphosphate(V) dihydrate
;
_space_group_IT_number 2
_symmetry_cell_setting triclinic
_symmetry_space_group_name_Hall '-P 1'
_symmetry_space_group_name_H-M 'P -1'
_atom_sites_solution_hydrogens difmap
_atom_sites_solution_primary direct
_atom_sites_solution_secondary difmap
_audit_creation_method SHELXL-97
_cell_angle_alpha 81.230(10)
_cell_angle_beta 70.680(10)
_cell_angle_gamma 88.540(10)
_cell_formula_units_Z 1
_cell_length_a 7.0670(10)
_cell_length_b 7.3680(10)
_cell_length_c 7.8520(10)
_cell_measurement_reflns_used 2045
_cell_measurement_temperature 301(2)
_cell_measurement_theta_max 26.00
_cell_measurement_theta_min 2.80
_cell_volume 381.18(9)
_computing_cell_refinement
;
CrysAlis RED (Oxford Diffraction, 2001)
;
_computing_data_collection
;
CrysAlis CCD (Oxford Diffraction, 2001)
;
_computing_data_reduction
;
CrysAlis RED
;
_computing_molecular_graphics 'DIAMOND (Brandenburg, 1999)'
_computing_publication_material SHELXL97
_computing_structure_refinement 'SHELXL97 (Sheldrick, 1997)'
_computing_structure_solution 'SHELXS97 (Sheldrick, 1997)'
_diffrn_ambient_temperature 301(2)
_diffrn_measured_fraction_theta_full 0.977
_diffrn_measured_fraction_theta_max 0.977
_diffrn_measurement_device_type 'Oxford Diffraction Xcalibur with Sapphire CCD detector'
_diffrn_measurement_method \w
_diffrn_radiation_monochromator graphite
_diffrn_radiation_source 'fine-focus sealed tube'
_diffrn_radiation_type MoK\a
_diffrn_radiation_wavelength 0.71073
_diffrn_reflns_av_R_equivalents 0.0482
_diffrn_reflns_av_sigmaI/netI 0.0444
_diffrn_reflns_limit_h_max 8
_diffrn_reflns_limit_h_min -8
_diffrn_reflns_limit_k_max 9
_diffrn_reflns_limit_k_min -7
_diffrn_reflns_limit_l_max 9
_diffrn_reflns_limit_l_min -9
_diffrn_reflns_number 2547
_diffrn_reflns_theta_full 26.37
_diffrn_reflns_theta_max 26.37
_diffrn_reflns_theta_min 4.09
_diffrn_standards_decay_% 0
_diffrn_standards_number 0
_exptl_absorpt_coefficient_mu 1.632
_exptl_absorpt_correction_T_max 0.9085
_exptl_absorpt_correction_T_min 0.7361
_exptl_absorpt_correction_type analytical
_exptl_absorpt_process_details '(CrysAlis RED; Oxford Diffraction, 2001)'
_exptl_crystal_colour pink
_exptl_crystal_density_diffrn 2.104
_exptl_crystal_density_method 'not measured'
_exptl_crystal_description Prism
_exptl_crystal_F_000 245
_exptl_crystal_size_max 0.20
_exptl_crystal_size_mid 0.16
_exptl_crystal_size_min 0.06
_refine_diff_density_max 0.802
_refine_diff_density_min -0.501
_refine_ls_extinction_method none
_refine_ls_goodness_of_fit_ref 1.015
_refine_ls_hydrogen_treatment constr
_refine_ls_matrix_type full
_refine_ls_number_parameters 130
_refine_ls_number_reflns 1520
_refine_ls_number_restraints 14
_refine_ls_restrained_S_all 1.011
_refine_ls_R_factor_all 0.0366
_refine_ls_R_factor_gt 0.0338
_refine_ls_shift/su_max 0.033
_refine_ls_shift/su_mean 0.003
_refine_ls_structure_factor_coef Fsqd
_refine_ls_weighting_details 'w = 1/[\s^2^(Fo^2^)+(0.0443P)^2^+0.4707P] where P = (Fo^2^+2Fc^2^)/3'
_refine_ls_weighting_scheme calc
_refine_ls_wR_factor_gt 0.0834
_refine_ls_wR_factor_ref 0.0851
_reflns_number_gt 1359
_reflns_number_total 1520
_reflns_threshold_expression I>2\s(I)
_cod_data_source_file wm6057.cif
_cod_data_source_block I
_cod_depositor_comments
;
The following automatic conversions were performed:
'_geom_bond_publ_flag' value 'Yes' changed to 'yes' according to
'/home/saulius/struct/CIF-dictionaries/cif_core.dic' dictionary named
'cif_core.dic' version 2.4.1 from 2010-06-29 (14
times).

'_geom_bond_publ_flag' value 'No' changed to 'no' according to
'/home/saulius/struct/CIF-dictionaries/cif_core.dic' dictionary named
'cif_core.dic' version 2.4.1 from 2010-06-29 (8 times).

Automatic conversion script
Id: cif_fix_enum 1527 2010-12-29 10:47:43Z saulius 

The following automatic conversions were performed:

'_geom_bond_publ_flag' value 'Yes' changed to 'yes' according to
/home/saulius/struct/CIF-dictionaries/cif_core.dic dictionary named
'cif_core.dic' version 2.4.1 from 2010-06-29 (14
times).

'_geom_bond_publ_flag' value 'No' changed to 'no' according
to /home/saulius/struct/CIF-dictionaries/cif_core.dic dictionary
named 'cif_core.dic' version 2.4.1 from 2010-06-29 (8 times).

Automatic conversion script
Id: cif_fix_values 1715 2011-07-08 13:25:40Z adriana 
;
_cod_database_code 2205613
_cod_database_fobs_code 2205613

loop_
_symmetry_equiv_pos_as_xyz
'x, y, z'
'-x, -y, -z'

loop_
_atom_site_label
_atom_site_fract_x
_atom_site_fract_y
_atom_site_fract_z
_atom_site_U_iso_or_equiv
_atom_site_adp_type
_atom_site_calc_flag
_atom_site_refinement_flags
_atom_site_occupancy
_atom_site_type_symbol
Co1 0.0000 0.5000 0.0000 0.01812(17) Uani d S 1 Co
P1 0.25897(10) 0.21172(9) -0.25716(8) 0.01763(18) Uani d . 1 P
P2 -0.15429(10) 0.25720(9) -0.25822(9) 0.01790(18) Uani d . 1 P
O1 0.2489(3) 0.3585(3) -0.1417(3) 0.0266(4) Uani d . 1 O
O2 0.4429(3) 0.2397(3) -0.4362(3) 0.0295(5) Uani d D 1 O
H2 0.562(3) 0.270(5) -0.428(5) 0.035 Uiso d D 1 H
O3 0.2456(4) 0.0173(3) -0.1583(3) 0.0334(5) Uani d . 1 O
O4 0.0836(3) 0.2331(3) -0.3474(3) 0.0256(4) Uani d . 1 O
O5 -0.1916(3) 0.3814(3) -0.1155(3) 0.0229(4) Uani d . 1 O
O6 -0.2243(3) 0.3246(3) -0.4176(3) 0.0272(4) Uani d . 1 O
O7 -0.2468(3) 0.0618(3) -0.1667(3) 0.0298(5) Uani d D 1 O
H7 -0.233(6) 0.034(5) -0.057(3) 0.036 Uiso d D 1 H
O8 0.0602(4) 0.7164(3) -0.2185(3) 0.0319(5) Uani d D 1 O
H81 0.120(5) 0.810(3) -0.209(4) 0.038 Uiso d D 1 H
H82 0.101(5) 0.707(4) -0.3301(18) 0.038 Uiso d D 1 H
N1 -0.4180(4) 0.7086(4) -0.2012(3) 0.0299(5) Uani d D 1 N
H11 -0.5424(19) 0.687(4) -0.121(3) 0.036 Uiso d D 1 H
H12 -0.421(4) 0.708(4) -0.3145(18) 0.036 Uiso d D 1 H
H13 -0.337(3) 0.620(3) -0.175(3) 0.036 Uiso d D 1 H
H14 -0.374(4) 0.820(2) -0.194(4) 0.036 Uiso d D 1 H

loop_
_atom_site_aniso_label
_atom_site_aniso_U_11
_atom_site_aniso_U_22
_atom_site_aniso_U_33
_atom_site_aniso_U_12
_atom_site_aniso_U_13
_atom_site_aniso_U_23
Co1 0.0209(3) 0.0192(3) 0.0151(3) -0.00122(18) -0.00624(19) -0.00438(18)
P1 0.0178(3) 0.0218(3) 0.0133(3) -0.0004(2) -0.0047(2) -0.0039(2)
P2 0.0177(3) 0.0226(3) 0.0148(3) -0.0012(2) -0.0066(2) -0.0037(2)
O1 0.0262(10) 0.0319(10) 0.0258(10) 0.0030(8) -0.0099(8) -0.0146(8)
O2 0.0190(10) 0.0528(13) 0.0162(9) -0.0045(9) -0.0034(8) -0.0091(9)
O3 0.0494(14) 0.0258(10) 0.0282(11) -0.0038(9) -0.0189(10) 0.0005(8)
O4 0.0190(9) 0.0404(11) 0.0206(10) 0.0016(8) -0.0078(8) -0.0118(8)
O5 0.0231(10) 0.0254(9) 0.0221(10) 0.0011(7) -0.0076(8) -0.0089(7)
O6 0.0224(10) 0.0425(12) 0.0177(9) -0.0028(8) -0.0098(8) 0.0004(8)
O7 0.0408(12) 0.0257(10) 0.0242(10) -0.0099(9) -0.0128(9) -0.0019(8)
O8 0.0495(13) 0.0253(10) 0.0169(9) -0.0084(9) -0.0062(9) -0.0007(8)
N1 0.0348(14) 0.0336(13) 0.0212(12) 0.0025(11) -0.0089(10) -0.0044(10)

loop_
_atom_type_symbol
_atom_type_description
_atom_type_scat_dispersion_real
_atom_type_scat_dispersion_imag
_atom_type_scat_source
H H 0.0000 0.0000 'International Tables Vol C Tables 4.2.6.8 and 6.1.1.4'
Co Co 0.3494 0.9721 'International Tables Vol C Tables 4.2.6.8 and 6.1.1.4'
N N 0.0061 0.0033 'International Tables Vol C Tables 4.2.6.8 and 6.1.1.4'
O O 0.0106 0.0060 'International Tables Vol C Tables 4.2.6.8 and 6.1.1.4'
P P 0.1023 0.0942 'International Tables Vol C Tables 4.2.6.8 and 6.1.1.4'

loop_
_geom_angle_atom_site_label_1
_geom_angle_atom_site_label_2
_geom_angle_atom_site_label_3
_geom_angle_site_symmetry_1
_geom_angle_site_symmetry_3
_geom_angle
O8 Co1 O8 . 2_565 180.00(9)
O8 Co1 O1 . 2_565 88.73(9)
O8 Co1 O1 2_565 2_565 91.27(9)
O8 Co1 O1 . . 91.27(9)
O8 Co1 O1 2_565 . 88.73(9)
O1 Co1 O1 2_565 . 180.0
O8 Co1 O5 . . 87.80(8)
O8 Co1 O5 2_565 . 92.20(8)
O1 Co1 O5 2_565 . 87.40(7)
O1 Co1 O5 . . 92.60(7)
O8 Co1 O5 . 2_565 92.20(8)
O8 Co1 O5 2_565 2_565 87.80(8)
O1 Co1 O5 2_565 2_565 92.60(7)
O1 Co1 O5 . 2_565 87.40(7)
O5 Co1 O5 . 2_565 180.00(8)
O1 P1 O3 . . 114.94(12)
O1 P1 O2 . . 112.36(12)
O3 P1 O2 . . 111.14(13)
O1 P1 O4 . . 111.06(11)
O3 P1 O4 . . 107.60(12)
O2 P1 O4 . . 98.42(10)
O6 P2 O5 . . 116.09(12)
O6 P2 O7 . . 109.86(11)
O5 P2 O7 . . 109.80(11)
O6 P2 O4 . . 104.84(11)
O5 P2 O4 . . 109.11(10)
O7 P2 O4 . . 106.64(12)
P1 O1 Co1 . . 129.19(12)
P1 O2 H2 . . 118(2)
P2 O4 P1 . . 131.12(12)
P2 O5 Co1 . . 132.92(12)
P2 O7 H7 . . 110(2)
Co1 O8 H81 . . 116(2)
Co1 O8 H82 . . 127(2)
H81 O8 H82 . . 105.8(16)
H11 N1 H12 . . 109.3(13)
H11 N1 H13 . . 109.0(14)
H12 N1 H13 . . 109.7(14)
H11 N1 H14 . . 109.2(14)
H12 N1 H14 . . 109.0(14)
H13 N1 H14 . . 111(3)

loop_
_geom_bond_atom_site_label_1
_geom_bond_atom_site_label_2
_geom_bond_site_symmetry_2
_geom_bond_distance
_geom_bond_publ_flag
Co1 O8 . 2.094(2) yes
Co1 O8 2_565 2.094(2) yes
Co1 O1 2_565 2.0942(19) yes
Co1 O1 . 2.0942(19) yes
Co1 O5 . 2.1289(18) yes
Co1 O5 2_565 2.1289(18) yes
P1 O1 . 1.4995(19) yes
P1 O3 . 1.511(2) yes
P1 O2 . 1.557(2) yes
P1 O4 . 1.6126(19) yes
P2 O6 . 1.5050(19) yes
P2 O5 . 1.5063(19) yes
P2 O7 . 1.561(2) yes
P2 O4 . 1.610(2) yes
O2 H2 . 0.899(10) no
O7 H7 . 0.891(10) no
O8 H81 . 0.844(10) no
O8 H82 . 0.840(10) no
N1 H11 . 0.899(9) no
N1 H12 . 0.897(9) no
N1 H13 . 0.897(9) no
N1 H14 . 0.899(9) no

loop_
_geom_hbond_atom_site_label_D
_geom_hbond_atom_site_label_H
_geom_hbond_atom_site_label_A
_geom_hbond_site_symmetry_A
_geom_hbond_distance_DH
_geom_hbond_distance_HA
_geom_hbond_distance_DA
_geom_hbond_angle_DHA
O2 H2 O6 1_655 0.899(10) 1.606(11) 2.505(3) 179(4)
O7 H7 O3 2 0.891(10) 1.648(12) 2.533(3) 171(4)
O8 H81 O3 1_565 0.844(10) 1.941(10) 2.781(3) 174(3)
O8 H82 O6 2_564 0.840(10) 1.931(11) 2.766(3) 173(4)
N1 H11 O5 2_465 0.899(9) 2.164(11) 3.048(3) 168(2)
N1 H12 O2 2_564 0.897(9) 1.993(10) 2.878(3) 168(2)
N1 H13 O5 . 0.897(9) 2.088(13) 2.974(3) 169(3)
N1 H14 O7 1_565 0.899(9) 2.089(10) 2.984(3) 174(3)

loop_
_geom_torsion_atom_site_label_1
_geom_torsion_atom_site_label_2
_geom_torsion_atom_site_label_3
_geom_torsion_atom_site_label_4
_geom_torsion_site_symmetry_1
_geom_torsion
O3 P1 O1 Co1 . -94.25(18)
O2 P1 O1 Co1 . 137.33(15)
O4 P1 O1 Co1 . 28.18(19)
O8 Co1 O1 P1 . -94.93(17)
O8 Co1 O1 P1 2_565 85.07(17)
O1 Co1 O1 P1 2_565 11E1(10)
O5 Co1 O1 P1 . -7.07(17)
O5 Co1 O1 P1 2_565 172.93(17)
O6 P2 O4 P1 . 163.85(17)
O5 P2 O4 P1 . 38.9(2)
O7 P2 O4 P1 . -79.66(19)
O1 P1 O4 P2 . -50.1(2)
O3 P1 O4 P2 . 76.5(2)
O2 P1 O4 P2 . -168.06(18)
O6 P2 O5 Co1 . -125.13(15)
O7 P2 O5 Co1 . 109.54(16)
O4 P2 O5 Co1 . -7.01(19)
O8 Co1 O5 P2 . 86.19(17)
O8 Co1 O5 P2 2_565 -93.81(17)
O1 Co1 O5 P2 2_565 175.01(17)
O1 Co1 O5 P2 . -4.99(17)
O5 Co1 O5 P2 2_565 -10E1(10)
